data_4318278
loop_
_publ_author_name
'Arunashree Panda'
'Matthias Stender'
'Robert J. Wright'
'Marilyn M. Olmstead'
'Peter Klavins'
'Philip P. Power'

_publ_section_title
;
 Synthesis and Characterization of Three-Coordinate and Related
 \b-Diketiminate Derivatives of Manganese, Iron, and Cobalt
;
_journal_name_full 'Inorganic Chemistry'
_journal_page_first 3909
_journal_page_last 3916
_journal_paper_doi 10.1021/ic025552s
_journal_volume 41
_journal_year 2002
_chemical_formula_sum 'C35 H59 Mn N3 Si2'
_chemical_formula_weight 632.97
_chemical_name_common NacNacMnN(SiMe3)2
_chemical_name_systematic
; 
 ? 
;
_space_group_IT_number 14
_symmetry_cell_setting monoclinic
_symmetry_space_group_name_Hall '-P 2yn'
_symmetry_space_group_name_H-M 'P 1 21/n 1'
_atom_sites_solution_hydrogens geom
_atom_sites_solution_primary direct
_atom_sites_solution_secondary difmap
_audit_creation_method SHELXL-97
_cell_angle_alpha 90.00
_cell_angle_beta 90.053(2)
_cell_angle_gamma 90.00
_cell_formula_units_Z 4
_cell_length_a 9.0944(6)
_cell_length_b 20.2324(14)
_cell_length_c 20.2784(14)
_cell_measurement_reflns_used 4317
_cell_measurement_temperature 90(2)
_cell_measurement_theta_max 29.82
_cell_measurement_theta_min 2.25
_cell_volume 3731.3(4)
_computing_cell_refinement 'Bruker SMART'
_computing_data_collection 'Bruker SMART'
_computing_data_reduction 'Bruker SHELXTL v. 5.10'
_computing_molecular_graphics 'XP, Bruker SHELXTL v. 5.10'
_computing_publication_material 'XCIF, Bruker SHELXTL v. 5.10'
_computing_structure_refinement 'XL, Bruker SHELXTL v. 5.10'
_computing_structure_solution 'XS, Bruker SHELXTL v. 5.10'
_diffrn_ambient_temperature 90(2)
_diffrn_measured_fraction_theta_full 0.959
_diffrn_measured_fraction_theta_max 0.959
_diffrn_measurement_device_type 'Bruker SMART 1000'
_diffrn_measurement_method /w
_diffrn_radiation_monochromator graphite
_diffrn_radiation_source 'normal-focus sealed tube'
_diffrn_radiation_type MoK\a
_diffrn_radiation_wavelength 0.71073
_diffrn_reflns_av_R_equivalents 0.0629
_diffrn_reflns_av_sigmaI/netI 0.0670
_diffrn_reflns_limit_h_max 13
_diffrn_reflns_limit_h_min -12
_diffrn_reflns_limit_k_max 29
_diffrn_reflns_limit_k_min -29
_diffrn_reflns_limit_l_max 29
_diffrn_reflns_limit_l_min -29
_diffrn_reflns_number 50881
_diffrn_reflns_theta_full 31.46
_diffrn_reflns_theta_max 31.46
_diffrn_reflns_theta_min 2.01
_diffrn_standards_decay_% <0.01
_diffrn_standards_number '50 frames remeasured'
_exptl_absorpt_coefficient_mu 0.444
_exptl_absorpt_correction_T_max 0.8885
_exptl_absorpt_correction_T_min 0.8828
_exptl_absorpt_correction_type empirical
_exptl_absorpt_process_details
;SADABS: an empirical absorption program by G. M. Sheldrick
using the method described by Blessing, R. H.; Acta Cryst.
A51, 1995, 33.
;
_exptl_crystal_colour yellow/orange
_exptl_crystal_density_diffrn 1.127
_exptl_crystal_density_method 'not measured'
_exptl_crystal_description block
_exptl_crystal_F_000 1372
_exptl_crystal_size_max 0.43
_exptl_crystal_size_mid 0.24
_exptl_crystal_size_min 0.16
_refine_diff_density_max 0.530
_refine_diff_density_min -0.782
_refine_diff_density_rms 0.077
_refine_ls_extinction_coef 0.0000(2)
_refine_ls_extinction_expression Fc^*^=kFc[1+0.001xFc^2^\l^3^/sin(2\q)]^-1/4^
_refine_ls_extinction_method SHELXL
_refine_ls_goodness_of_fit_ref 1.046
_refine_ls_hydrogen_treatment constr
_refine_ls_matrix_type full
_refine_ls_number_parameters 387
_refine_ls_number_reflns 11872
_refine_ls_number_restraints 0
_refine_ls_restrained_S_all 1.046
_refine_ls_R_factor_all 0.0856
_refine_ls_R_factor_gt 0.0473
_refine_ls_shift/su_max 0.001
_refine_ls_shift/su_mean 0.000
_refine_ls_structure_factor_coef Fsqd
_refine_ls_weighting_details 'calc w=1/[\s^2^(Fo^2^)+(0.0507P)^2^+0.1263P] where P=(Fo^2^+2Fc^2^)/3'
_refine_ls_weighting_scheme calc
_refine_ls_wR_factor_gt 0.1005
_refine_ls_wR_factor_ref 0.1144
_reflns_number_gt 7957
_reflns_number_total 11872
_reflns_threshold_expression >2sigma(I)
_cod_data_source_file ic025552s_s1_3.cif
_cod_data_source_block mas38
_cod_database_code 4318278

loop_
_symmetry_equiv_pos_as_xyz
'x, y, z'
'-x+1/2, y+1/2, -z+1/2'
'-x, -y, -z'
'x-1/2, -y-1/2, z-1/2'

loop_
_atom_site_label
_atom_site_type_symbol
_atom_site_fract_x
_atom_site_fract_y
_atom_site_fract_z
_atom_site_U_iso_or_equiv
_atom_site_adp_type
_atom_site_occupancy
_atom_site_symmetry_multiplicity
_atom_site_calc_flag
_atom_site_refinement_flags
_atom_site_disorder_assembly
_atom_site_disorder_group
Mn1 Mn 0.19728(3) 0.244888(12) 0.126788(12) 0.01434(7) Uani 1 1 d . . .
N1 N 0.09369(15) 0.30934(7) 0.06409(7) 0.0145(3) Uani 1 1 d . . .
N2 N 0.10274(15) 0.16224(7) 0.08104(7) 0.0144(3) Uani 1 1 d . . .
N3 N 0.32909(16) 0.25293(7) 0.20491(7) 0.0160(3) Uani 1 1 d . . .
Si1 Si 0.23656(5) 0.23082(2) 0.27470(2) 0.01680(11) Uani 1 1 d . . .
Si2 Si 0.51404(5) 0.26536(3) 0.19690(2) 0.01978(11) Uani 1 1 d . . .
C1 C -0.02685(18) 0.29237(9) 0.02987(8) 0.0158(3) Uani 1 1 d . . .
C2 C -0.07455(19) 0.22736(8) 0.02046(8) 0.0163(3) Uani 1 1 d . . .
H2A H -0.1671 0.2231 -0.0009 0.020 Uiso 1 1 calc R . .
C3 C -0.00608(18) 0.16695(8) 0.03781(8) 0.0156(3) Uani 1 1 d . . .
C4 C -0.11843(19) 0.34607(9) -0.00196(9) 0.0195(4) Uani 1 1 d . . .
H4A H -0.0537 0.3773 -0.0247 0.029 Uiso 1 1 calc R . .
H4B H -0.1745 0.3695 0.0320 0.029 Uiso 1 1 calc R . .
H4C H -0.1865 0.3262 -0.0338 0.029 Uiso 1 1 calc R . .
C5 C -0.0638(2) 0.10644(9) 0.00210(9) 0.0212(4) Uani 1 1 d . . .
H5A H 0.0108 0.0715 0.0031 0.032 Uiso 1 1 calc R . .
H5B H -0.0861 0.1179 -0.0438 0.032 Uiso 1 1 calc R . .
H5C H -0.1534 0.0908 0.0239 0.032 Uiso 1 1 calc R . .
C6 C 0.14964(18) 0.37540(8) 0.05780(8) 0.0152(3) Uani 1 1 d . . .
C7 C 0.25705(19) 0.38782(8) 0.00909(8) 0.0169(3) Uani 1 1 d . . .
C8 C 0.3166(2) 0.45090(9) 0.00477(9) 0.0228(4) Uani 1 1 d . . .
H8A H 0.3885 0.4601 -0.0279 0.027 Uiso 1 1 calc R . .
C9 C 0.2725(2) 0.50060(9) 0.04755(10) 0.0263(4) Uani 1 1 d . . .
H9A H 0.3143 0.5435 0.0441 0.032 Uiso 1 1 calc R . .
C10 C 0.1679(2) 0.48780(9) 0.09516(10) 0.0237(4) Uani 1 1 d . . .
H10A H 0.1389 0.5222 0.1243 0.028 Uiso 1 1 calc R . .
C11 C 0.1041(2) 0.42563(9) 0.10138(8) 0.0192(4) Uani 1 1 d . . .
C12 C -0.0091(2) 0.41359(9) 0.15486(9) 0.0229(4) Uani 1 1 d . . .
H12A H -0.0491 0.3679 0.1488 0.028 Uiso 1 1 calc R . .
C13 C -0.1386(2) 0.46230(11) 0.15108(11) 0.0341(5) Uani 1 1 d . . .
H13A H -0.1795 0.4621 0.1064 0.051 Uiso 1 1 calc R . .
H13B H -0.1040 0.5069 0.1619 0.051 Uiso 1 1 calc R . .
H13C H -0.2147 0.4490 0.1826 0.051 Uiso 1 1 calc R . .
C14 C 0.0633(3) 0.41693(11) 0.22319(9) 0.0339(5) Uani 1 1 d . . .
H14A H 0.1449 0.3854 0.2252 0.051 Uiso 1 1 calc R . .
H14B H -0.0094 0.4059 0.2571 0.051 Uiso 1 1 calc R . .
H14C H 0.1007 0.4617 0.2309 0.051 Uiso 1 1 calc R . .
C15 C 0.30621(19) 0.33352(9) -0.03824(9) 0.0194(4) Uani 1 1 d . . .
H15A H 0.2988 0.2906 -0.0140 0.023 Uiso 1 1 calc R . .
C16 C 0.2062(2) 0.32831(11) -0.09916(9) 0.0280(4) Uani 1 1 d . . .
H16A H 0.1062 0.3169 -0.0853 0.042 Uiso 1 1 calc R . .
H16B H 0.2439 0.2939 -0.1287 0.042 Uiso 1 1 calc R . .
H16C H 0.2048 0.3708 -0.1224 0.042 Uiso 1 1 calc R . .
C17 C 0.4661(2) 0.34084(10) -0.06078(9) 0.0249(4) Uani 1 1 d . . .
H17A H 0.5291 0.3488 -0.0224 0.037 Uiso 1 1 calc R . .
H17B H 0.4740 0.3782 -0.0914 0.037 Uiso 1 1 calc R . .
H17C H 0.4975 0.3002 -0.0830 0.037 Uiso 1 1 calc R . .
C18 C 0.17287(19) 0.09948(8) 0.09277(8) 0.0162(3) Uani 1 1 d . . .
C19 C 0.31421(19) 0.09008(9) 0.06558(8) 0.0177(3) Uani 1 1 d . . .
C20 C 0.3886(2) 0.03122(9) 0.07964(9) 0.0222(4) Uani 1 1 d . . .
H20A H 0.4836 0.0240 0.0617 0.027 Uiso 1 1 calc R . .
C21 C 0.3253(2) -0.01672(9) 0.11943(9) 0.0245(4) Uani 1 1 d . . .
H21A H 0.3771 -0.0564 0.1286 0.029 Uiso 1 1 calc R . .
C22 C 0.1877(2) -0.00682(9) 0.14561(9) 0.0226(4) Uani 1 1 d . . .
H22A H 0.1457 -0.0401 0.1727 0.027 Uiso 1 1 calc R . .
C23 C 0.1079(2) 0.05101(8) 0.13346(8) 0.0178(3) Uani 1 1 d . . .
C24 C -0.0441(2) 0.05842(9) 0.16413(9) 0.0211(4) Uani 1 1 d . . .
H24A H -0.0842 0.1025 0.1509 0.025 Uiso 1 1 calc R . .
C25 C -0.0387(2) 0.05576(10) 0.23993(9) 0.0275(4) Uani 1 1 d . . .
H25A H 0.0308 0.0890 0.2563 0.041 Uiso 1 1 calc R . .
H25B H -0.0067 0.0117 0.2541 0.041 Uiso 1 1 calc R . .
H25C H -0.1368 0.0649 0.2577 0.041 Uiso 1 1 calc R . .
C26 C -0.1516(2) 0.00496(10) 0.13975(10) 0.0290(4) Uani 1 1 d . . .
H26A H -0.1539 0.0050 0.0914 0.043 Uiso 1 1 calc R . .
H26B H -0.2502 0.0143 0.1568 0.043 Uiso 1 1 calc R . .
H26C H -0.1190 -0.0384 0.1555 0.043 Uiso 1 1 calc R . .
C27 C 0.38226(19) 0.14185(9) 0.02026(8) 0.0192(4) Uani 1 1 d . . .
H27A H 0.3546 0.1862 0.0382 0.023 Uiso 1 1 calc R . .
C28 C 0.5497(2) 0.13958(10) 0.01726(9) 0.0252(4) Uani 1 1 d . . .
H28A H 0.5897 0.1397 0.0621 0.038 Uiso 1 1 calc R . .
H28B H 0.5861 0.1783 -0.0067 0.038 Uiso 1 1 calc R . .
H28C H 0.5808 0.0993 -0.0056 0.038 Uiso 1 1 calc R . .
C29 C 0.3199(2) 0.13782(10) -0.05000(9) 0.0251(4) Uani 1 1 d . . .
H29A H 0.2130 0.1437 -0.0486 0.038 Uiso 1 1 calc R . .
H29B H 0.3430 0.0945 -0.0690 0.038 Uiso 1 1 calc R . .
H29C H 0.3638 0.1726 -0.0772 0.038 Uiso 1 1 calc R . .
C30 C 0.2927(2) 0.14731(9) 0.30602(9) 0.0246(4) Uani 1 1 d . . .
H30A H 0.3928 0.1497 0.3238 0.037 Uiso 1 1 calc R . .
H30B H 0.2897 0.1153 0.2698 0.037 Uiso 1 1 calc R . .
H30C H 0.2250 0.1333 0.3409 0.037 Uiso 1 1 calc R . .
C31 C 0.0343(2) 0.23053(9) 0.25383(9) 0.0218(4) Uani 1 1 d . . .
H31A H 0.0024 0.2756 0.2435 0.033 Uiso 1 1 calc R . .
H31B H -0.0217 0.2138 0.2916 0.033 Uiso 1 1 calc R . .
H31C H 0.0172 0.2020 0.2155 0.033 Uiso 1 1 calc R . .
C32 C 0.2602(2) 0.29000(10) 0.34508(9) 0.0270(4) Uani 1 1 d . . .
H32A H 0.3583 0.2844 0.3643 0.040 Uiso 1 1 calc R . .
H32B H 0.1855 0.2811 0.3787 0.040 Uiso 1 1 calc R . .
H32C H 0.2493 0.3354 0.3290 0.040 Uiso 1 1 calc R . .
C33 C 0.5520(2) 0.30247(11) 0.11415(9) 0.0285(4) Uani 1 1 d . . .
H33A H 0.5161 0.2727 0.0796 0.043 Uiso 1 1 calc R . .
H33B H 0.6581 0.3090 0.1089 0.043 Uiso 1 1 calc R . .
H33C H 0.5016 0.3451 0.1106 0.043 Uiso 1 1 calc R . .
C34 C 0.6210(2) 0.18623(11) 0.20427(10) 0.0323(5) Uani 1 1 d . . .
H34A H 0.5729 0.1517 0.1781 0.048 Uiso 1 1 calc R . .
H34B H 0.6248 0.1726 0.2506 0.048 Uiso 1 1 calc R . .
H34C H 0.7212 0.1931 0.1879 0.048 Uiso 1 1 calc R . .
C35 C 0.5916(2) 0.32422(12) 0.25957(10) 0.0346(5) Uani 1 1 d . . .
H35A H 0.5782 0.3059 0.3039 0.052 Uiso 1 1 calc R . .
H35B H 0.5404 0.3667 0.2564 0.052 Uiso 1 1 calc R . .
H35C H 0.6967 0.3308 0.2511 0.052 Uiso 1 1 calc R . .

loop_
_atom_site_aniso_label
_atom_site_aniso_U_11
_atom_site_aniso_U_22
_atom_site_aniso_U_33
_atom_site_aniso_U_23
_atom_site_aniso_U_13
_atom_site_aniso_U_12
Mn1 0.01504(13) 0.01472(13) 0.01326(12) 0.00002(9) -0.00305(9) -0.00019(10)
N1 0.0142(7) 0.0142(7) 0.0151(7) 0.0017(5) -0.0005(5) -0.0008(5)
N2 0.0155(7) 0.0128(7) 0.0149(6) -0.0007(5) -0.0015(5) -0.0001(5)
N3 0.0175(7) 0.0176(7) 0.0131(6) -0.0003(5) -0.0027(5) 0.0006(6)
Si1 0.0188(2) 0.0181(2) 0.0135(2) 0.00081(17) -0.00186(18) -0.00046(19)
Si2 0.0161(2) 0.0259(3) 0.0173(2) -0.00208(19) -0.00214(18) -0.0020(2)
C1 0.0138(8) 0.0205(9) 0.0130(7) 0.0011(6) -0.0002(6) 0.0014(7)
C2 0.0126(8) 0.0200(9) 0.0164(8) 0.0008(6) -0.0033(6) 0.0000(6)
C3 0.0155(8) 0.0170(8) 0.0143(8) -0.0008(6) 0.0009(6) -0.0031(6)
C4 0.0178(9) 0.0206(9) 0.0201(8) 0.0017(7) -0.0029(7) 0.0016(7)
C5 0.0214(9) 0.0178(9) 0.0245(9) -0.0028(7) -0.0069(7) -0.0031(7)
C6 0.0151(8) 0.0144(8) 0.0162(8) 0.0017(6) -0.0050(6) -0.0001(6)
C7 0.0156(8) 0.0163(9) 0.0190(8) 0.0030(6) -0.0037(6) 0.0003(6)
C8 0.0197(9) 0.0214(9) 0.0273(10) 0.0072(7) -0.0020(7) -0.0019(7)
C9 0.0257(10) 0.0129(9) 0.0403(12) 0.0019(8) -0.0078(8) -0.0039(7)
C10 0.0278(10) 0.0149(9) 0.0283(10) -0.0025(7) -0.0058(8) 0.0020(7)
C11 0.0222(9) 0.0178(9) 0.0174(8) -0.0002(6) -0.0046(7) 0.0035(7)
C12 0.0301(10) 0.0194(9) 0.0193(9) -0.0023(7) 0.0005(8) 0.0032(8)
C13 0.0380(13) 0.0319(12) 0.0325(11) 0.0005(9) 0.0084(10) 0.0106(10)
C14 0.0505(14) 0.0301(12) 0.0213(10) -0.0009(8) -0.0047(9) -0.0008(10)
C15 0.0167(9) 0.0220(9) 0.0195(8) 0.0017(7) 0.0015(7) -0.0013(7)
C16 0.0237(10) 0.0386(12) 0.0216(9) -0.0040(8) -0.0002(8) -0.0003(9)
C17 0.0198(9) 0.0311(11) 0.0237(9) 0.0007(8) 0.0037(7) -0.0008(8)
C18 0.0181(9) 0.0143(8) 0.0164(8) -0.0018(6) -0.0042(6) 0.0011(7)
C19 0.0177(9) 0.0189(9) 0.0165(8) -0.0028(6) -0.0022(6) 0.0000(7)
C20 0.0192(9) 0.0248(10) 0.0226(9) -0.0041(7) -0.0010(7) 0.0044(7)
C21 0.0316(11) 0.0178(9) 0.0240(9) -0.0005(7) -0.0044(8) 0.0073(8)
C22 0.0312(10) 0.0178(9) 0.0189(8) 0.0009(7) -0.0013(7) 0.0024(8)
C23 0.0205(9) 0.0152(8) 0.0176(8) -0.0020(6) -0.0015(7) -0.0007(7)
C24 0.0225(10) 0.0173(9) 0.0235(9) 0.0012(7) 0.0034(7) -0.0022(7)
C25 0.0300(11) 0.0263(11) 0.0264(10) 0.0020(8) 0.0062(8) -0.0028(8)
C26 0.0283(11) 0.0252(11) 0.0336(11) -0.0012(8) 0.0009(9) -0.0079(8)
C27 0.0172(9) 0.0188(9) 0.0215(9) -0.0036(7) 0.0020(7) -0.0007(7)
C28 0.0207(10) 0.0293(11) 0.0257(10) -0.0051(8) 0.0041(8) -0.0020(8)
C29 0.0230(10) 0.0287(10) 0.0237(9) 0.0025(8) 0.0021(8) -0.0046(8)
C30 0.0244(10) 0.0248(10) 0.0245(9) 0.0071(7) -0.0027(8) -0.0001(8)
C31 0.0212(9) 0.0247(10) 0.0195(9) 0.0015(7) 0.0009(7) -0.0004(7)
C32 0.0336(11) 0.0316(11) 0.0156(9) -0.0016(7) -0.0009(8) -0.0037(9)
C33 0.0236(10) 0.0362(12) 0.0256(10) 0.0009(8) 0.0031(8) -0.0073(9)
C34 0.0250(11) 0.0434(13) 0.0284(11) 0.0011(9) -0.0013(8) 0.0097(9)
C35 0.0263(11) 0.0452(13) 0.0325(11) -0.0095(10) -0.0026(9) -0.0122(10)

loop_
_atom_type_symbol
_atom_type_description
_atom_type_scat_dispersion_real
_atom_type_scat_dispersion_imag
_atom_type_scat_source
C C 0.0033 0.0016 'International Tables Vol C Tables 4.2.6.8 and 6.1.1.4'
H H 0.0000 0.0000 'International Tables Vol C Tables 4.2.6.8 and 6.1.1.4'
N N 0.0061 0.0033 'International Tables Vol C Tables 4.2.6.8 and 6.1.1.4'
Si Si 0.0817 0.0704 'International Tables Vol C Tables 4.2.6.8 and 6.1.1.4'
Mn Mn 0.3368 0.7283 'International Tables Vol C Tables 4.2.6.8 and 6.1.1.4'

loop_
_geom_angle_atom_site_label_1
_geom_angle_atom_site_label_2
_geom_angle_atom_site_label_3
_geom_angle
_geom_angle_site_symmetry_1
_geom_angle_site_symmetry_3
_geom_angle_publ_flag
N3 Mn1 N1 135.81(6) . . ?
N3 Mn1 N2 131.54(6) . . ?
N1 Mn1 N2 92.57(5) . . ?
N3 Mn1 Si1 31.93(4) . . ?
N1 Mn1 Si1 136.60(4) . . ?
N2 Mn1 Si1 114.24(4) . . ?
C1 N1 C6 118.81(14) . . ?
C1 N1 Mn1 122.20(11) . . ?
C6 N1 Mn1 118.98(10) . . ?
C3 N2 C18 120.19(13) . . ?
C3 N2 Mn1 122.77(11) . . ?
C18 N2 Mn1 116.66(10) . . ?
Si1 N3 Si2 127.12(8) . . ?
Si1 N3 Mn1 109.95(8) . . ?
Si2 N3 Mn1 121.88(8) . . ?
N3 Si1 C32 114.04(8) . . ?
N3 Si1 C30 112.49(8) . . ?
C32 Si1 C30 106.64(9) . . ?
N3 Si1 C31 107.22(8) . . ?
C32 Si1 C31 106.49(9) . . ?
C30 Si1 C31 109.77(9) . . ?
N3 Si1 Mn1 38.12(5) . . ?
C32 Si1 Mn1 134.90(7) . . ?
C30 Si1 Mn1 116.81(6) . . ?
C31 Si1 Mn1 70.41(6) . . ?
N3 Si2 C33 109.07(8) . . ?
N3 Si2 C35 113.46(9) . . ?
C33 Si2 C35 106.44(10) . . ?
N3 Si2 C34 112.13(9) . . ?
C33 Si2 C34 108.50(10) . . ?
C35 Si2 C34 106.99(10) . . ?
N1 C1 C2 124.39(15) . . ?
N1 C1 C4 119.07(15) . . ?
C2 C1 C4 116.53(14) . . ?
C1 C2 C3 129.93(15) . . ?
N2 C3 C2 123.68(15) . . ?
N2 C3 C5 121.07(15) . . ?
C2 C3 C5 115.23(14) . . ?
C11 C6 C7 120.94(16) . . ?
C11 C6 N1 120.75(15) . . ?
C7 C6 N1 118.23(15) . . ?
C8 C7 C6 118.51(16) . . ?
C8 C7 C15 120.49(16) . . ?
C6 C7 C15 121.00(15) . . ?
C9 C8 C7 120.90(18) . . ?
C10 C9 C8 120.06(17) . . ?
C9 C10 C11 121.38(18) . . ?
C10 C11 C6 118.20(17) . . ?
C10 C11 C12 119.59(16) . . ?
C6 C11 C12 122.20(16) . . ?
C11 C12 C14 110.33(16) . . ?
C11 C12 C13 112.47(16) . . ?
C14 C12 C13 110.16(16) . . ?
C7 C15 C17 113.37(15) . . ?
C7 C15 C16 112.42(15) . . ?
C17 C15 C16 109.13(15) . . ?
C23 C18 C19 121.08(16) . . ?
C23 C18 N2 121.56(15) . . ?
C19 C18 N2 117.22(15) . . ?
C20 C19 C18 118.38(16) . . ?
C20 C19 C27 120.75(16) . . ?
C18 C19 C27 120.85(15) . . ?
C21 C20 C19 120.88(17) . . ?
C22 C21 C20 120.08(17) . . ?
C21 C22 C23 121.75(18) . . ?
C22 C23 C18 117.83(17) . . ?
C22 C23 C24 118.76(16) . . ?
C18 C23 C24 123.40(15) . . ?
C23 C24 C25 112.10(15) . . ?
C23 C24 C26 112.08(15) . . ?
C25 C24 C26 108.41(15) . . ?
C28 C27 C19 114.15(15) . . ?
C28 C27 C29 109.24(15) . . ?
C19 C27 C29 111.90(14) . . ?

loop_
_geom_bond_atom_site_label_1
_geom_bond_atom_site_label_2
_geom_bond_distance
_geom_bond_site_symmetry_2
_geom_bond_publ_flag
Mn1 N3 1.9923(14) . ?
Mn1 N1 2.0500(13) . ?
Mn1 N2 2.0963(14) . ?
Mn1 Si1 3.0336(6) . ?
N1 C1 1.342(2) . ?
N1 C6 1.436(2) . ?
N2 C3 1.325(2) . ?
N2 C18 1.441(2) . ?
N3 Si1 1.7069(15) . ?
N3 Si2 1.7086(15) . ?
Si1 C32 1.8753(19) . ?
Si1 C30 1.8757(19) . ?
Si1 C31 1.8873(19) . ?
Si2 C33 1.871(2) . ?
Si2 C35 1.879(2) . ?
Si2 C34 1.879(2) . ?
C1 C2 1.398(2) . ?
C1 C4 1.513(2) . ?
C2 C3 1.416(2) . ?
C3 C5 1.516(2) . ?
C6 C11 1.409(2) . ?
C6 C7 1.412(2) . ?
C7 C8 1.389(2) . ?
C7 C15 1.526(2) . ?
C8 C9 1.388(3) . ?
C9 C10 1.380(3) . ?
C10 C11 1.391(3) . ?
C11 C12 1.516(3) . ?
C12 C14 1.535(3) . ?
C12 C13 1.537(3) . ?
C15 C17 1.532(2) . ?
C15 C16 1.537(2) . ?
C18 C23 1.412(2) . ?
C18 C19 1.412(2) . ?
C19 C20 1.399(2) . ?
C19 C27 1.525(2) . ?
C20 C21 1.387(3) . ?
C21 C22 1.374(3) . ?
C22 C23 1.398(2) . ?
C23 C24 1.524(3) . ?
C24 C25 1.539(3) . ?
C24 C26 1.539(3) . ?
C27 C28 1.525(2) . ?
C27 C29 1.535(2) . ?
